data_7717959
loop_
_publ_author_name
'Saito, Masaichi'
'Muenster, Katharina'
'Kudo, Shunsuke'
'Kuwabara, Takuya'
'Shimamura, Eriko'
'Furukawa, Shunsuke'
'Yoshida, Yusuke'
'Ishida, Shintaro'
'Iwamoto, Takeaki'
'Tanifuji, Kazuki'
'Ohki, Yasuhiro'
'Minoura, Mao'

_publ_section_title
;
 Synthesis of a dilithiobutadiene bearing extremely bulky silyl
 substituents and its reactivity toward functionalized silanes
;
_journal_name_full 'Dalton Transactions'
_journal_paper_doi 10.1039/D4DT03537B
_journal_year 2025
_chemical_formula_moiety 'C34 H52 Br2 Si3'
_chemical_formula_sum 'C34 H52 Br2 Si3'
_chemical_formula_weight 704.84
_chemical_name_systematic KM040-6
_space_group_crystal_system monoclinic
_space_group_IT_number 5
_space_group_name_Hall 'I 2y'
_space_group_name_H-M_alt 'I 1 2 1'
_atom_sites_solution_hydrogens geom
_atom_sites_solution_primary dual
_audit_creation_date 2024-11-07
_audit_creation_method
;
Olex2 1.5
(compiled 2024.01.12 svn.r2f8d729c for OlexSys, GUI svn.r6928)
;
_audit_update_record
;
2024-11-15 deposited with the CCDC.	2025-02-03 downloaded from the CCDC.
;
_cell_angle_alpha 90
_cell_angle_beta 108.683(4)
_cell_angle_gamma 90
_cell_formula_units_Z 8
_cell_length_a 25.3003(8)
_cell_length_b 8.7240(2)
_cell_length_c 34.4836(11)
_cell_measurement_reflns_used 7458
_cell_measurement_temperature 123.15
_cell_measurement_theta_max 27.6590
_cell_measurement_theta_min 2.3030
_cell_volume 7210.1(4)
_computing_cell_refinement 'CrysAlisPro 1.171.43.130a (Rigaku OD, 2024)'
_computing_data_collection 'CrysAlisPro 1.171.43.130a (Rigaku OD, 2024)'
_computing_data_reduction 'CrysAlisPro 1.171.43.130a (Rigaku OD, 2024)'
_computing_molecular_graphics 'Olex2 1.5 (Dolomanov et al., 2009)'
_computing_publication_material 'Olex2 1.5 (Dolomanov et al., 2009)'
_computing_structure_refinement 'SHELXL 2018/3 (Sheldrick, 2015)'
_computing_structure_solution 'SHELXT 2018/2 (Sheldrick, 2018)'
_diffrn_ambient_temperature 123.15
_diffrn_detector 'Rigaku HyPix-6000HE'
_diffrn_detector_area_resol_mean 10.0000
_diffrn_detector_type 'Hybrid photon counting detector'
_diffrn_measured_fraction_theta_full 0.999
_diffrn_measured_fraction_theta_max 0.997
_diffrn_measurement_device 'AFC11L: Kappa 3 circle'
_diffrn_measurement_device_type 'Rigaku HyPix-6000HE'
_diffrn_measurement_method 'profile data from \w-scans'
_diffrn_measurement_specimen_support 'Mitegen 30/50/150um'
_diffrn_radiation_collimation 0.3
_diffrn_radiation_monochromator Confocal
_diffrn_radiation_probe x-ray
_diffrn_radiation_type MoK\a
_diffrn_radiation_wavelength 0.71073
_diffrn_reflns_av_R_equivalents 0.0240
_diffrn_reflns_av_unetI/netI 0.0436
_diffrn_reflns_Laue_measured_fraction_full 0.999
_diffrn_reflns_Laue_measured_fraction_max 0.997
_diffrn_reflns_limit_h_max 31
_diffrn_reflns_limit_h_min -31
_diffrn_reflns_limit_k_max 10
_diffrn_reflns_limit_k_min -10
_diffrn_reflns_limit_l_max 43
_diffrn_reflns_limit_l_min -37
_diffrn_reflns_number 24321
_diffrn_reflns_point_group_measured_fraction_full 0.920
_diffrn_reflns_point_group_measured_fraction_max 0.908
_diffrn_reflns_theta_full 25.242
_diffrn_reflns_theta_max 26.372
_diffrn_reflns_theta_min 2.289
_diffrn_source 'Rotating Anode'
_diffrn_source_current 24.0
_diffrn_source_power 1.2
_diffrn_source_target Mo
_diffrn_source_type 'Rotating Anode'
_diffrn_source_voltage 50.0
_exptl_absorpt_coefficient_mu 2.369
_exptl_absorpt_correction_T_max 1.00000
_exptl_absorpt_correction_T_min 0.73886
_exptl_absorpt_correction_type multi-scan
_exptl_absorpt_process_details
;
CrysAlisPro 1.171.43.130a (Rigaku Oxford Diffraction, 2024)
Empirical absorption correction using spherical harmonics,
implemented in SCALE3 ABSPACK scaling algorithm.
;
_exptl_crystal_colour 'clear colourless'
_exptl_crystal_colour_lustre clear
_exptl_crystal_colour_primary colourless
_exptl_crystal_density_diffrn 1.299
_exptl_crystal_description block
_exptl_crystal_F_000 2944
_exptl_crystal_size_max 0.08
_exptl_crystal_size_mid 0.08
_exptl_crystal_size_min 0.05
_refine_diff_density_max 0.847
_refine_diff_density_min -0.252
_refine_diff_density_rms 0.064
_refine_ls_abs_structure_details
;
 Flack x determined using 4552 quotients [(I+)-(I-)]/[(I+)+(I-)]
 (Parsons, Flack and Wagner, Acta Cryst. B69 (2013) 249-259).
;
_refine_ls_abs_structure_Flack 0.089(3)
_refine_ls_extinction_method none
_refine_ls_goodness_of_fit_ref 1.043
_refine_ls_hydrogen_treatment constr
_refine_ls_matrix_type full
_refine_ls_number_parameters 727
_refine_ls_number_reflns 13377
_refine_ls_number_restraints 1
_refine_ls_restrained_S_all 1.043
_refine_ls_R_factor_all 0.0384
_refine_ls_R_factor_gt 0.0328
_refine_ls_shift/su_max 0.002
_refine_ls_shift/su_mean 0.000
_refine_ls_structure_factor_coef Fsqd
_refine_ls_weighting_details 'w=1/[\s^2^(Fo^2^)+(0.0444P)^2^+0.7852P] where P=(Fo^2^+2Fc^2^)/3'
_refine_ls_weighting_scheme calc
_refine_ls_wR_factor_gt 0.0773
_refine_ls_wR_factor_ref 0.0792
_reflns_Friedel_coverage 0.703
_reflns_Friedel_fraction_full 0.829
_reflns_Friedel_fraction_max 0.806
_reflns_number_gt 12144
_reflns_number_total 13377
_reflns_threshold_expression 'I > 2\s(I)'
_cod_data_source_file d4dt03537b2.cif
_cod_data_source_block exp_2_autored
_cod_database_code 7717959
_shelx_shelxl_version_number 2018/3
_shelx_space_group_comment
;
The symmetry employed for this shelxl refinement is uniquely defined
by the following loop, which should always be used as a source of
symmetry information in preference to the above space-group names.
They are only intended as comments.
;
_shelx_estimated_absorpt_t_max 0.891
_shelx_estimated_absorpt_t_min 0.833
_olex2_refinement_description
;
1. Fixed Uiso
 At 1.2 times of:
  All C(H) groups
 At 1.5 times of:
  All C(H,H,H) groups
2.a Ternary CH refined with riding coordinates:
 C42(H42), C45(H45), C39(H39), C32(H32), C8(H8), C63(H63), C66(H66), C60(H60),
 C11(H11), C5(H5), C29(H29), C26(H26)
2.b Aromatic/amide H refined with riding coordinates:
 C49(H49), C55(H55), C53(H53), C15(H15), C19(H19), C59(H59), C18(H18),
 C16(H16), C52(H52), C25(H25), C17(H17), C56(H56), C50(H50), C58(H58), C57(H57),
  C51(H51), C21(H21), C24(H24), C22(H22), C23(H23)
2.c Idealised Me refined as rotating group:
 C44(H44A,H44B,H44C), C43(H43A,H43B,H43C), C34(H34A,H34B,H34C), C10(H10A,H10B,
 H10C), C9(H9A,H9B,H9C), C61(H61A,H61B,H61C), C6(H6A,H6B,H6C), C41(H41A,H41B,
 H41C), C13(H13A,H13B,H13C), C62(H62A,H62B,H62C), C40(H40A,H40B,H40C), C7(H7A,
 H7B,H7C), C12(H12A,H12B,H12C), C67(H67A,H67B,H67C), C47(H47A,H47B,H47C),
 C31(H31A,H31B,H31C), C46(H46A,H46B,H46C), C30(H30A,H30B,H30C), C27(H27A,H27B,
 H27C), C28(H28A,H28B,H28C), C65(H65A,H65B,H65C), C68(H68A,H68B,H68C), C33(H33A,
 H33B,H33C), C64(H64A,H64B,H64C)
;
_olex2_exptl_crystal_mounting_method 'Loop 150 ?5m'
_olex2_submission_special_instructions 'No special instructions were received'

loop_
_space_group_symop_operation_xyz
'x, y, z'
'-x, y, -z'
'x+1/2, y+1/2, z+1/2'
'-x+1/2, y+1/2, -z+1/2'

loop_
_atom_site_label
_atom_site_type_symbol
_atom_site_fract_x
_atom_site_fract_y
_atom_site_fract_z
_atom_site_U_iso_or_equiv
_atom_site_adp_type
_atom_site_occupancy
_atom_site_site_symmetry_order
_atom_site_calc_flag
_atom_site_refinement_flags_posn
_atom_site_refinement_flags_adp
_atom_site_refinement_flags_occupancy
_atom_site_disorder_assembly
_atom_site_disorder_group
Br2 Br 0.80461(2) -0.00511(5) 0.58408(2) 0.02977(12) Uani 1 1 d . . . . .
Br1 Br 0.77440(2) 0.32328(6) 0.51861(2) 0.02931(12) Uani 1 1 d . . . . .
Br3 Br 0.29458(2) 0.70085(6) 0.53091(2) 0.03030(12) Uani 1 1 d . . . . .
Br4 Br 0.31051(2) 1.04103(5) 0.59157(2) 0.02973(12) Uani 1 1 d . . . . .
Si4 Si 0.30099(5) 0.78931(14) 0.59234(4) 0.0167(2) Uani 1 1 d . . . . .
Si1 Si 0.78906(5) 0.24474(13) 0.58206(4) 0.0169(3) Uani 1 1 d . . . . .
Si5 Si 0.43504(5) 0.67835(13) 0.63575(4) 0.0169(2) Uani 1 1 d . . . . .
Si6 Si 0.16547(5) 0.79063(15) 0.59252(4) 0.0202(3) Uani 1 1 d . . . . .
Si2 Si 0.92190(5) 0.37364(13) 0.62073(4) 0.0177(3) Uani 1 1 d . . . . .
Si3 Si 0.65742(5) 0.21422(15) 0.58569(4) 0.0204(3) Uani 1 1 d . . . . .
C2 C 0.81908(17) 0.4259(5) 0.64168(12) 0.0178(9) Uani 1 1 d . . . . .
C4 C 0.73132(17) 0.2957(5) 0.60158(12) 0.0181(9) Uani 1 1 d . . . . .
C1 C 0.84637(16) 0.3537(5) 0.61908(12) 0.0168(9) Uani 1 1 d . . . . .
C37 C 0.26809(17) 0.6411(5) 0.64276(12) 0.0168(9) Uani 1 1 d . . . . .
C48 C 0.35442(16) 0.4932(5) 0.68475(13) 0.0185(9) Uani 1 1 d . . . . .
C54 C 0.24034(17) 0.5724(5) 0.67096(13) 0.0193(10) Uani 1 1 d . . . . .
C3 C 0.75703(16) 0.3886(5) 0.63335(13) 0.0165(9) Uani 1 1 d . . . . .
C42 C 0.47829(16) 0.7411(5) 0.68864(13) 0.0219(10) Uani 1 1 d . . . . .
H42 H 0.474639 0.657021 0.707320 0.026 Uiso 1 1 calc R U . . .
C14 C 0.84277(16) 0.5454(5) 0.67323(13) 0.0188(9) Uani 1 1 d . . . . .
C49 C 0.33935(17) 0.3408(5) 0.67545(14) 0.0217(10) Uani 1 1 d . . . . .
H49 H 0.313589 0.315388 0.649470 0.026 Uiso 1 1 calc R U . . .
C55 C 0.20300(17) 0.4523(5) 0.65949(15) 0.0223(10) Uani 1 1 d . . . . .
H55 H 0.196571 0.404242 0.633661 0.027 Uiso 1 1 calc R U . . .
C53 C 0.39069(17) 0.5274(6) 0.72361(13) 0.0242(10) Uani 1 1 d . . . . .
H53 H 0.400528 0.630999 0.730954 0.029 Uiso 1 1 calc R U . . .
C15 C 0.82469(17) 0.6975(5) 0.66533(13) 0.0216(9) Uani 1 1 d . . . . .
H15 H 0.797204 0.722441 0.640047 0.026 Uiso 1 1 calc R U . . .
C45 C 0.44559(18) 0.8052(5) 0.59375(14) 0.0251(10) Uani 1 1 d . . . . .
H45 H 0.408928 0.807052 0.571298 0.030 Uiso 1 1 calc R U . . .
C38 C 0.24203(16) 0.7332(5) 0.61061(12) 0.0177(9) Uani 1 1 d . . . . .
C39 C 0.45670(18) 0.4765(5) 0.62682(14) 0.0232(10) Uani 1 1 d . . . . .
H39 H 0.489790 0.489932 0.617265 0.028 Uiso 1 1 calc R U . . .
C20 C 0.73153(17) 0.4531(5) 0.66357(14) 0.0219(10) Uani 1 1 d . . . . .
C32 C 0.65059(19) 0.0790(6) 0.54125(15) 0.0293(11) Uani 1 1 d . . . . .
H32 H 0.689030 0.038896 0.545335 0.035 Uiso 1 1 calc R U . . .
C19 C 0.88157(17) 0.5121(6) 0.71104(13) 0.0220(10) Uani 1 1 d . . . . .
H19 H 0.893259 0.409039 0.717505 0.026 Uiso 1 1 calc R U . . .
C44 C 0.4596(2) 0.8863(6) 0.70511(15) 0.0295(11) Uani 1 1 d . . . . .
H44A H 0.465470 0.975066 0.689587 0.044 Uiso 1 1 calc R U . . .
H44B H 0.481345 0.898928 0.734073 0.044 Uiso 1 1 calc R U . . .
H44C H 0.419879 0.878102 0.702279 0.044 Uiso 1 1 calc R U . . .
C43 C 0.54087(17) 0.7480(6) 0.69326(15) 0.0315(12) Uani 1 1 d . . . . .
H43A H 0.552032 0.652219 0.683202 0.047 Uiso 1 1 calc R U . . .
H43B H 0.562624 0.761776 0.722179 0.047 Uiso 1 1 calc R U . . .
H43C H 0.547768 0.834268 0.677326 0.047 Uiso 1 1 calc R U . . .
C59 C 0.25095(17) 0.6353(6) 0.70977(13) 0.0233(10) Uani 1 1 d . . . . .
H59 H 0.277927 0.714453 0.718560 0.028 Uiso 1 1 calc R U . . .
C8 C 0.94032(19) 0.5792(5) 0.61285(14) 0.0240(10) Uani 1 1 d . . . . .
H8 H 0.973118 0.572621 0.602705 0.029 Uiso 1 1 calc R U . . .
C34 C 0.6325(2) 0.1581(7) 0.49904(16) 0.0463(15) Uani 1 1 d . . . . .
H34A H 0.592637 0.182776 0.490989 0.069 Uiso 1 1 calc R U . . .
H34B H 0.639309 0.089151 0.478710 0.069 Uiso 1 1 calc R U . . .
H34C H 0.653989 0.252618 0.500583 0.069 Uiso 1 1 calc R U . . .
C10 C 0.8941(2) 0.6531(5) 0.57823(15) 0.0332(12) Uani 1 1 d . . . . .
H10A H 0.861004 0.667303 0.586791 0.050 Uiso 1 1 calc R U . . .
H10B H 0.884668 0.586747 0.554040 0.050 Uiso 1 1 calc R U . . .
H10C H 0.906731 0.752880 0.571558 0.050 Uiso 1 1 calc R U . . .
C18 C 0.90347(19) 0.6261(7) 0.73940(14) 0.0311(12) Uani 1 1 d . . . . .
H18 H 0.930624 0.601439 0.764853 0.037 Uiso 1 1 calc R U . . .
C16 C 0.84612(18) 0.8109(6) 0.69356(15) 0.0297(11) Uani 1 1 d . . . . .
H16 H 0.833568 0.913441 0.687518 0.036 Uiso 1 1 calc R U . . .
C63 C 0.14585(18) 0.8371(6) 0.63976(14) 0.0287(11) Uani 1 1 d . . . . .
H63 H 0.159875 0.749180 0.658920 0.034 Uiso 1 1 calc R U . . .
C52 C 0.41245(19) 0.4120(7) 0.75154(15) 0.0331(12) Uani 1 1 d . . . . .
H52 H 0.437465 0.437016 0.777834 0.040 Uiso 1 1 calc R U . . .
C25 C 0.7488(2) 0.3991(7) 0.70328(14) 0.0320(12) Uani 1 1 d . . . . .
H25 H 0.776979 0.322910 0.711514 0.038 Uiso 1 1 calc R U . . .
C66 C 0.1559(2) 0.9633(6) 0.55833(16) 0.0344(12) Uani 1 1 d . . . . .
H66 H 0.186626 1.035183 0.572929 0.041 Uiso 1 1 calc R U . . .
C17 C 0.88588(19) 0.7773(6) 0.73082(16) 0.0323(12) Uani 1 1 d . . . . .
H17 H 0.900917 0.856144 0.750216 0.039 Uiso 1 1 calc R U . . .
C9 C 0.95899(19) 0.6820(6) 0.65041(15) 0.0308(11) Uani 1 1 d . . . . .
H9A H 0.970575 0.781676 0.642803 0.046 Uiso 1 1 calc R U . . .
H9B H 0.990431 0.634115 0.671337 0.046 Uiso 1 1 calc R U . . .
H9C H 0.927977 0.696391 0.661282 0.046 Uiso 1 1 calc R U . . .
C60 C 0.12373(18) 0.6177(6) 0.56573(14) 0.0277(11) Uani 1 1 d . . . . .
H60 H 0.118406 0.551666 0.587887 0.033 Uiso 1 1 calc R U . . .
C35 C 0.35842(16) 0.6887(5) 0.63158(12) 0.0169(8) Uani 1 1 d . . . . .
C61 C 0.1546(2) 0.5189(6) 0.54341(15) 0.0342(12) Uani 1 1 d . . . . .
H61A H 0.162527 0.579805 0.522049 0.051 Uiso 1 1 calc R U . . .
H61B H 0.131352 0.430728 0.530903 0.051 Uiso 1 1 calc R U . . .
H61C H 0.189718 0.482564 0.562956 0.051 Uiso 1 1 calc R U . . .
C56 C 0.1750(2) 0.4018(6) 0.68553(17) 0.0332(12) Uani 1 1 d . . . . .
H56 H 0.149071 0.319801 0.677310 0.040 Uiso 1 1 calc R U . . .
C11 C 0.93109(18) 0.2561(5) 0.57668(14) 0.0229(10) Uani 1 1 d . . . . .
H11 H 0.894132 0.256605 0.554529 0.027 Uiso 1 1 calc R U . . .
C6 C 1.03084(17) 0.3042(7) 0.67478(16) 0.0347(12) Uani 1 1 d . . . . .
H6A H 1.036601 0.223175 0.656862 0.052 Uiso 1 1 calc R U . . .
H6B H 1.054195 0.284066 0.703032 0.052 Uiso 1 1 calc R U . . .
H6C H 1.041046 0.403452 0.665913 0.052 Uiso 1 1 calc R U . . .
C41 C 0.4124(2) 0.4006(6) 0.59108(15) 0.0315(11) Uani 1 1 d . . . . .
H41A H 0.378535 0.383651 0.598435 0.047 Uiso 1 1 calc R U . . .
H41B H 0.426487 0.302034 0.584872 0.047 Uiso 1 1 calc R U . . .
H41C H 0.403810 0.467287 0.566992 0.047 Uiso 1 1 calc R U . . .
C36 C 0.33027(17) 0.6129(5) 0.65313(12) 0.0170(9) Uani 1 1 d . . . . .
C5 C 0.96940(17) 0.3072(6) 0.67248(13) 0.0230(10) Uani 1 1 d . . . . .
H5 H 0.966627 0.387564 0.692422 0.028 Uiso 1 1 calc R U . . .
C13 C 0.9460(2) 0.0875(6) 0.58709(17) 0.0345(12) Uani 1 1 d . . . . .
H13A H 0.984090 0.080376 0.606147 0.052 Uiso 1 1 calc R U . . .
H13B H 0.943375 0.031077 0.561974 0.052 Uiso 1 1 calc R U . . .
H13C H 0.919919 0.043253 0.599803 0.052 Uiso 1 1 calc R U . . .
C50 C 0.36147(19) 0.2257(6) 0.70364(15) 0.0291(11) Uani 1 1 d . . . . .
H50 H 0.351261 0.121972 0.696738 0.035 Uiso 1 1 calc R U . . .
C58 C 0.22309(19) 0.5847(6) 0.73565(15) 0.0326(13) Uani 1 1 d . . . . .
H58 H 0.230610 0.629390 0.761992 0.039 Uiso 1 1 calc R U . . .
C57 C 0.1842(2) 0.4690(6) 0.72320(16) 0.0335(13) Uani 1 1 d . . . . .
H57 H 0.163883 0.435872 0.740550 0.040 Uiso 1 1 calc R U . . .
C29 C 0.6029(2) 0.3690(6) 0.57198(17) 0.0373(13) Uani 1 1 d . . . . .
H29 H 0.605609 0.421801 0.598287 0.045 Uiso 1 1 calc R U . . .
C62 C 0.06526(19) 0.6542(6) 0.53703(16) 0.0389(13) Uani 1 1 d . . . . .
H62A H 0.046306 0.722237 0.550950 0.058 Uiso 1 1 calc R U . . .
H62B H 0.043954 0.558871 0.529352 0.058 Uiso 1 1 calc R U . . .
H62C H 0.067985 0.704791 0.512373 0.058 Uiso 1 1 calc R U . . .
C51 C 0.39838(19) 0.2612(6) 0.74180(16) 0.0347(13) Uani 1 1 d . . . . .
H51 H 0.413866 0.182323 0.761094 0.042 Uiso 1 1 calc R U . . .
C26 C 0.6477(2) 0.0940(7) 0.62902(16) 0.0411(14) Uani 1 1 d . . . . .
H26 H 0.619146 0.015156 0.615347 0.049 Uiso 1 1 calc R U . . .
C21 C 0.69133(19) 0.5674(6) 0.65249(17) 0.0302(12) Uani 1 1 d . . . . .
H21 H 0.679514 0.606671 0.625372 0.036 Uiso 1 1 calc R U . . .
C40 C 0.4765(2) 0.3703(6) 0.66373(16) 0.0327(12) Uani 1 1 d . . . . .
H40A H 0.507624 0.418390 0.684911 0.049 Uiso 1 1 calc R U . . .
H40B H 0.488928 0.272914 0.655409 0.049 Uiso 1 1 calc R U . . .
H40C H 0.445774 0.351314 0.674605 0.049 Uiso 1 1 calc R U . . .
C7 C 0.9526(2) 0.1568(6) 0.68814(15) 0.0336(12) Uani 1 1 d . . . . .
H7A H 0.912945 0.160496 0.685681 0.050 Uiso 1 1 calc R U . . .
H7B H 0.974906 0.142199 0.716910 0.050 Uiso 1 1 calc R U . . .
H7C H 0.959189 0.071222 0.671840 0.050 Uiso 1 1 calc R U . . .
C12 C 0.9738(2) 0.3240(6) 0.55765(16) 0.0346(12) Uani 1 1 d . . . . .
H12A H 0.962150 0.427556 0.547473 0.052 Uiso 1 1 calc R U . . .
H12B H 0.975560 0.258907 0.534925 0.052 Uiso 1 1 calc R U . . .
H12C H 1.010700 0.328371 0.578517 0.052 Uiso 1 1 calc R U . . .
C24 C 0.7244(2) 0.4575(8) 0.73132(17) 0.0482(18) Uani 1 1 d . . . . .
H24 H 0.735991 0.419858 0.758610 0.058 Uiso 1 1 calc R U . . .
C67 C 0.1640(2) 0.9332(7) 0.51697(16) 0.0416(14) Uani 1 1 d . . . . .
H67A H 0.200044 0.883026 0.521242 0.062 Uiso 1 1 calc R U . . .
H67B H 0.163064 1.030650 0.502636 0.062 Uiso 1 1 calc R U . . .
H67C H 0.133967 0.866590 0.500492 0.062 Uiso 1 1 calc R U . . .
C47 C 0.4594(2) 0.9729(6) 0.60652(17) 0.0350(12) Uani 1 1 d . . . . .
H47A H 0.432723 1.011880 0.619378 0.052 Uiso 1 1 calc R U . . .
H47B H 0.457096 1.034683 0.582287 0.052 Uiso 1 1 calc R U . . .
H47C H 0.497279 0.979247 0.626040 0.052 Uiso 1 1 calc R U . . .
C31 C 0.6095(3) 0.4925(7) 0.54361(18) 0.0509(15) Uani 1 1 d . . . . .
H31A H 0.648892 0.521619 0.550960 0.076 Uiso 1 1 calc R U . . .
H31B H 0.587341 0.582102 0.545955 0.076 Uiso 1 1 calc R U . . .
H31C H 0.596536 0.454537 0.515383 0.076 Uiso 1 1 calc R U . . .
C46 C 0.4881(2) 0.7458(6) 0.57443(17) 0.0414(14) Uani 1 1 d . . . . .
H46A H 0.524236 0.731674 0.595750 0.062 Uiso 1 1 calc R U . . .
H46B H 0.492083 0.819973 0.554204 0.062 Uiso 1 1 calc R U . . .
H46C H 0.475333 0.647463 0.560920 0.062 Uiso 1 1 calc R U . . .
C22 C 0.6685(2) 0.6237(7) 0.6811(2) 0.0445(16) Uani 1 1 d . . . . .
H22 H 0.641487 0.703191 0.673594 0.053 Uiso 1 1 calc R U . . .
C30 C 0.54379(19) 0.2990(7) 0.55653(17) 0.0466(15) Uani 1 1 d . . . . .
H30A H 0.538957 0.243634 0.530891 0.070 Uiso 1 1 calc R U . . .
H30B H 0.515969 0.381016 0.551765 0.070 Uiso 1 1 calc R U . . .
H30C H 0.538915 0.227876 0.577118 0.070 Uiso 1 1 calc R U . . .
C27 C 0.7006(3) 0.0036(7) 0.65090(18) 0.0552(17) Uani 1 1 d . . . . .
H27A H 0.712850 -0.052599 0.630695 0.083 Uiso 1 1 calc R U . . .
H27B H 0.692806 -0.069027 0.670057 0.083 Uiso 1 1 calc R U . . .
H27C H 0.730067 0.074509 0.665990 0.083 Uiso 1 1 calc R U . . .
C28 C 0.6252(3) 0.1732(8) 0.65898(18) 0.0545(17) Uani 1 1 d . . . . .
H28A H 0.650304 0.256845 0.672311 0.082 Uiso 1 1 calc R U . . .
H28B H 0.622348 0.099664 0.679703 0.082 Uiso 1 1 calc R U . . .
H28C H 0.588127 0.214960 0.644508 0.082 Uiso 1 1 calc R U . . .
C23 C 0.6845(2) 0.5664(8) 0.7201(2) 0.054(2) Uani 1 1 d . . . . .
H23 H 0.667557 0.603299 0.739195 0.065 Uiso 1 1 calc R U . . .
C65 C 0.0831(2) 0.8446(9) 0.63267(17) 0.0539(17) Uani 1 1 d . . . . .
H65A H 0.076507 0.857649 0.658966 0.081 Uiso 1 1 calc R U . . .
H65B H 0.065520 0.749376 0.619708 0.081 Uiso 1 1 calc R U . . .
H65C H 0.067083 0.931570 0.614786 0.081 Uiso 1 1 calc R U . . .
C68 C 0.1022(3) 1.0535(8) 0.5519(2) 0.0626(19) Uani 1 1 d . . . . .
H68A H 0.070264 0.991506 0.536004 0.094 Uiso 1 1 calc R U . . .
H68B H 0.103495 1.148290 0.536954 0.094 Uiso 1 1 calc R U . . .
H68C H 0.098189 1.078704 0.578489 0.094 Uiso 1 1 calc R U . . .
C33 C 0.6139(3) -0.0624(7) 0.5385(2) 0.0578(18) Uani 1 1 d . . . . .
H33A H 0.627767 -0.121800 0.563848 0.087 Uiso 1 1 calc R U . . .
H33B H 0.614877 -0.125993 0.515296 0.087 Uiso 1 1 calc R U . . .
H33C H 0.575383 -0.030106 0.534506 0.087 Uiso 1 1 calc R U . . .
C64 C 0.1759(3) 0.9772(7) 0.66208(18) 0.0516(16) Uani 1 1 d . . . . .
H64A H 0.163045 1.068214 0.644991 0.077 Uiso 1 1 calc R U . . .
H64B H 0.216139 0.964785 0.667829 0.077 Uiso 1 1 calc R U . . .
H64C H 0.167815 0.989387 0.687886 0.077 Uiso 1 1 calc R U . . .

loop_
_atom_site_aniso_label
_atom_site_aniso_U_11
_atom_site_aniso_U_22
_atom_site_aniso_U_33
_atom_site_aniso_U_23
_atom_site_aniso_U_13
_atom_site_aniso_U_12
Br2 0.0312(3) 0.0170(2) 0.0422(3) 0.0016(2) 0.0134(2) 0.0052(2)
Br1 0.0282(2) 0.0417(3) 0.0192(2) 0.0101(2) 0.00925(19) 0.0043(2)
Br3 0.0296(2) 0.0438(3) 0.0185(2) -0.0095(2) 0.00912(19) -0.0054(2)
Br4 0.0327(3) 0.0179(2) 0.0386(3) 0.0018(2) 0.0115(2) -0.0031(2)
Si4 0.0170(5) 0.0179(6) 0.0158(6) -0.0018(5) 0.0061(5) -0.0026(5)
Si1 0.0184(6) 0.0162(6) 0.0168(6) 0.0026(5) 0.0067(5) 0.0035(5)
Si5 0.0149(5) 0.0158(6) 0.0215(6) -0.0011(5) 0.0077(5) -0.0008(5)
Si6 0.0145(5) 0.0270(7) 0.0177(6) -0.0020(5) 0.0034(5) 0.0015(5)
Si2 0.0167(6) 0.0165(6) 0.0209(6) 0.0015(5) 0.0075(5) 0.0028(5)
Si3 0.0167(6) 0.0271(7) 0.0173(6) 0.0033(5) 0.0052(5) -0.0002(5)
C2 0.018(2) 0.018(2) 0.017(2) 0.0049(18) 0.0053(18) 0.0032(18)
C4 0.022(2) 0.015(2) 0.021(2) 0.0071(18) 0.0108(18) 0.0042(18)
C1 0.017(2) 0.015(2) 0.017(2) 0.0037(17) 0.0042(17) 0.0031(17)
C37 0.018(2) 0.015(2) 0.017(2) -0.0053(17) 0.0051(17) -0.0040(17)
C48 0.014(2) 0.024(2) 0.021(2) -0.001(2) 0.0113(17) 0.0033(19)
C54 0.015(2) 0.022(2) 0.021(2) 0.0035(18) 0.0065(18) 0.0049(18)
C3 0.017(2) 0.016(2) 0.019(2) 0.0070(18) 0.0097(17) 0.0043(17)
C42 0.015(2) 0.028(3) 0.024(2) -0.004(2) 0.0091(18) -0.0042(18)
C14 0.015(2) 0.023(2) 0.021(2) 0.0016(19) 0.0103(17) 0.0028(19)
C49 0.019(2) 0.026(2) 0.022(2) 0.002(2) 0.0076(18) 0.0015(19)
C55 0.016(2) 0.019(2) 0.035(3) 0.0012(19) 0.013(2) 0.0022(18)
C53 0.019(2) 0.035(3) 0.020(2) -0.003(2) 0.0081(18) -0.003(2)
C15 0.020(2) 0.021(2) 0.025(2) 0.001(2) 0.0084(18) 0.004(2)
C45 0.020(2) 0.027(2) 0.032(3) 0.001(2) 0.0125(19) -0.004(2)
C38 0.016(2) 0.020(2) 0.019(2) -0.0046(18) 0.0075(17) -0.0039(18)
C39 0.026(2) 0.016(2) 0.030(2) -0.004(2) 0.012(2) 0.0003(19)
C20 0.019(2) 0.023(3) 0.025(2) -0.0057(19) 0.0101(19) -0.0058(18)
C32 0.023(2) 0.028(3) 0.034(3) -0.009(2) 0.006(2) -0.001(2)
C19 0.020(2) 0.027(3) 0.021(2) 0.000(2) 0.0090(18) 0.007(2)
C44 0.031(3) 0.028(3) 0.029(3) -0.009(2) 0.009(2) -0.005(2)
C43 0.017(2) 0.037(3) 0.037(3) -0.005(2) 0.003(2) -0.002(2)
C59 0.017(2) 0.033(3) 0.020(2) 0.000(2) 0.0058(18) 0.001(2)
C8 0.026(2) 0.020(2) 0.029(3) -0.0014(19) 0.012(2) -0.0036(19)
C34 0.046(3) 0.066(4) 0.027(3) -0.014(3) 0.013(2) -0.012(3)
C10 0.046(3) 0.020(3) 0.035(3) 0.007(2) 0.015(2) 0.002(2)
C18 0.023(2) 0.047(3) 0.020(2) -0.003(2) 0.003(2) 0.006(2)
C16 0.025(2) 0.027(3) 0.036(3) -0.007(2) 0.009(2) 0.002(2)
C63 0.025(2) 0.039(3) 0.022(2) -0.002(2) 0.0070(19) 0.010(2)
C52 0.025(3) 0.050(3) 0.022(2) 0.010(2) 0.004(2) -0.007(2)
C25 0.024(2) 0.051(3) 0.022(2) -0.008(2) 0.009(2) -0.009(2)
C66 0.030(3) 0.030(3) 0.039(3) 0.003(2) 0.006(2) 0.005(2)
C17 0.026(3) 0.036(3) 0.034(3) -0.015(2) 0.008(2) -0.002(2)
C9 0.030(3) 0.024(3) 0.042(3) -0.007(2) 0.018(2) -0.007(2)
C60 0.019(2) 0.035(3) 0.025(2) 0.002(2) 0.0025(19) -0.003(2)
C35 0.016(2) 0.017(2) 0.019(2) -0.0044(18) 0.0064(16) -0.0007(18)
C61 0.037(3) 0.034(3) 0.029(3) -0.013(2) 0.006(2) -0.008(2)
C56 0.023(3) 0.024(3) 0.059(4) 0.013(3) 0.023(2) 0.006(2)
C11 0.020(2) 0.022(2) 0.026(2) -0.0047(19) 0.0067(19) 0.0027(18)
C6 0.018(2) 0.046(3) 0.037(3) 0.005(3) 0.005(2) 0.012(2)
C41 0.040(3) 0.022(3) 0.035(3) -0.009(2) 0.016(2) 0.001(2)
C36 0.018(2) 0.015(2) 0.017(2) -0.0073(18) 0.0058(18) 0.0002(18)
C5 0.019(2) 0.028(2) 0.021(2) 0.002(2) 0.0051(18) 0.003(2)
C13 0.032(3) 0.027(3) 0.047(3) -0.006(2) 0.016(2) 0.004(2)
C50 0.026(2) 0.021(3) 0.044(3) 0.010(2) 0.018(2) -0.001(2)
C58 0.030(3) 0.046(3) 0.024(3) 0.009(2) 0.012(2) 0.015(2)
C57 0.031(3) 0.037(3) 0.043(3) 0.018(3) 0.026(2) 0.014(2)
C29 0.024(3) 0.042(3) 0.039(3) -0.005(3) 0.002(2) 0.006(2)
C62 0.024(3) 0.052(4) 0.036(3) -0.003(3) 0.003(2) -0.008(2)
C51 0.026(3) 0.042(3) 0.035(3) 0.022(2) 0.009(2) 0.005(2)
C26 0.031(3) 0.065(4) 0.028(3) 0.003(3) 0.011(2) -0.020(3)
C21 0.022(2) 0.022(3) 0.050(3) -0.007(2) 0.018(2) -0.005(2)
C40 0.036(3) 0.026(3) 0.039(3) 0.001(2) 0.016(2) 0.007(2)
C7 0.033(3) 0.038(3) 0.030(3) 0.008(2) 0.010(2) 0.012(2)
C12 0.036(3) 0.036(3) 0.041(3) -0.005(3) 0.025(2) 0.001(2)
C24 0.033(3) 0.090(5) 0.028(3) -0.023(3) 0.019(2) -0.026(3)
C67 0.040(3) 0.048(3) 0.036(3) 0.020(3) 0.011(2) 0.006(3)
C47 0.032(3) 0.027(3) 0.046(3) 0.008(2) 0.012(2) -0.003(2)
C31 0.057(4) 0.040(3) 0.049(4) 0.005(3) 0.007(3) 0.014(3)
C46 0.050(3) 0.038(3) 0.050(3) 0.008(3) 0.036(3) 0.001(3)
C22 0.034(3) 0.036(3) 0.077(5) -0.026(3) 0.037(3) -0.010(3)
C30 0.021(2) 0.061(4) 0.053(4) -0.018(3) 0.005(2) 0.002(3)
C27 0.067(4) 0.049(4) 0.044(3) 0.029(3) 0.010(3) -0.013(3)
C28 0.057(4) 0.075(5) 0.037(3) -0.008(3) 0.024(3) -0.028(3)
C23 0.041(3) 0.071(5) 0.069(5) -0.050(4) 0.043(3) -0.032(3)
C65 0.036(3) 0.094(5) 0.036(3) -0.006(3) 0.018(3) 0.022(3)
C68 0.062(4) 0.064(4) 0.059(4) 0.020(4) 0.016(3) 0.039(4)
C33 0.071(4) 0.050(4) 0.053(4) -0.017(3) 0.020(3) -0.027(3)
C64 0.068(4) 0.050(4) 0.041(3) -0.018(3) 0.023(3) -0.001(3)

loop_
_atom_type_symbol
_atom_type_description
_atom_type_scat_dispersion_real
_atom_type_scat_dispersion_imag
_atom_type_scat_source
C C 0.0033 0.0016 'International Tables Vol C Tables 4.2.6.8 and 6.1.1.4'
H H 0.0000 0.0000 'International Tables Vol C Tables 4.2.6.8 and 6.1.1.4'
Si Si 0.0817 0.0704 'International Tables Vol C Tables 4.2.6.8 and 6.1.1.4'
Br Br -0.2901 2.4595 'International Tables Vol C Tables 4.2.6.8 and 6.1.1.4'

loop_
_geom_angle_atom_site_label_1
_geom_angle_atom_site_label_2
_geom_angle_atom_site_label_3
_geom_angle
_geom_angle_site_symmetry_1
_geom_angle_site_symmetry_3
_geom_angle_publ_flag
Br4 Si4 Br3 108.07(5) . . ?
C38 Si4 Br3 114.32(14) . . ?
C38 Si4 Br4 111.57(14) . . ?
C35 Si4 Br3 109.45(13) . . ?
C35 Si4 Br4 114.54(14) . . ?
C35 Si4 C38 98.84(19) . . ?
Br1 Si1 Br2 107.99(5) . . ?
C4 Si1 Br2 112.27(14) . . ?
C4 Si1 Br1 112.63(14) . . ?
C4 Si1 C1 99.24(19) . . ?
C1 Si1 Br2 113.00(13) . . ?
C1 Si1 Br1 111.65(14) . . ?
C42 Si5 C45 112.8(2) . . ?
C42 Si5 C39 108.6(2) . . ?
C42 Si5 C35 108.78(18) . . ?
C39 Si5 C45 107.3(2) . . ?
C39 Si5 C35 111.9(2) . . ?
C35 Si5 C45 107.61(19) . . ?
C38 Si6 C60 107.4(2) . . ?
C63 Si6 C38 107.12(19) . . ?
C63 Si6 C60 109.3(2) . . ?
C66 Si6 C38 109.3(2) . . ?
C66 Si6 C63 110.6(2) . . ?
C66 Si6 C60 113.0(2) . . ?
C1 Si2 C11 107.73(19) . . ?
C8 Si2 C1 111.94(19) . . ?
C8 Si2 C11 107.2(2) . . ?
C8 Si2 C5 108.3(2) . . ?
C5 Si2 C1 109.16(19) . . ?
C5 Si2 C11 112.5(2) . . ?
C32 Si3 C4 106.90(19) . . ?
C32 Si3 C26 106.9(2) . . ?
C29 Si3 C4 112.1(2) . . ?
C29 Si3 C32 112.0(2) . . ?
C29 Si3 C26 109.0(2) . . ?
C26 Si3 C4 109.9(2) . . ?
C1 C2 C3 118.3(4) . . ?
C1 C2 C14 126.0(4) . . ?
C14 C2 C3 115.7(3) . . ?
Si1 C4 Si3 128.4(2) . . ?
C3 C4 Si1 102.0(3) . . ?
C3 C4 Si3 129.0(3) . . ?
Si1 C1 Si2 128.5(2) . . ?
C2 C1 Si1 101.8(3) . . ?
C2 C1 Si2 129.4(3) . . ?
C54 C37 C36 116.7(4) . . ?
C38 C37 C54 124.2(4) . . ?
C38 C37 C36 119.0(4) . . ?
C49 C48 C53 118.3(4) . . ?
C49 C48 C36 118.9(4) . . ?
C53 C48 C36 122.9(4) . . ?
C55 C54 C37 122.6(4) . . ?
C55 C54 C59 118.6(4) . . ?
C59 C54 C37 118.8(4) . . ?
C4 C3 C2 118.4(4) . . ?
C4 C3 C20 125.9(4) . . ?
C20 C3 C2 115.6(4) . . ?
Si5 C42 H42 105.4 . . ?
C44 C42 Si5 116.7(3) . . ?
C44 C42 H42 105.4 . . ?
C44 C42 C43 111.2(4) . . ?
C43 C42 Si5 111.7(3) . . ?
C43 C42 H42 105.4 . . ?
C15 C14 C2 119.4(4) . . ?
C19 C14 C2 122.6(4) . . ?
C19 C14 C15 118.0(4) . . ?
C48 C49 H49 119.6 . . ?
C50 C49 C48 120.8(4) . . ?
C50 C49 H49 119.6 . . ?
C54 C55 H55 119.9 . . ?
C54 C55 C56 120.1(5) . . ?
C56 C55 H55 119.9 . . ?
C48 C53 H53 119.7 . . ?
C52 C53 C48 120.5(5) . . ?
C52 C53 H53 119.7 . . ?
C14 C15 H15 119.5 . . ?
C16 C15 C14 121.0(4) . . ?
C16 C15 H15 119.5 . . ?
Si5 C45 H45 106.0 . . ?
C47 C45 Si5 114.2(3) . . ?
C47 C45 H45 106.0 . . ?
C46 C45 Si5 115.1(3) . . ?
C46 C45 H45 106.0 . . ?
C46 C45 C47 108.7(4) . . ?
Si4 C38 Si6 131.5(2) . . ?
C37 C38 Si4 101.5(3) . . ?
C37 C38 Si6 127.0(3) . . ?
Si5 C39 H39 105.1 . . ?
C41 C39 Si5 111.0(3) . . ?
C41 C39 H39 105.1 . . ?
C40 C39 Si5 117.6(3) . . ?
C40 C39 H39 105.1 . . ?
C40 C39 C41 111.8(4) . . ?
C25 C20 C3 119.5(4) . . ?
C25 C20 C21 119.3(5) . . ?
C21 C20 C3 121.3(4) . . ?
Si3 C32 H32 105.7 . . ?
C34 C32 Si3 114.0(4) . . ?
C34 C32 H32 105.7 . . ?
C33 C32 Si3 116.6(4) . . ?
C33 C32 H32 105.7 . . ?
C33 C32 C34 108.1(4) . . ?
C14 C19 H19 119.4 . . ?
C18 C19 C14 121.1(4) . . ?
C18 C19 H19 119.4 . . ?
C42 C44 H44A 109.5 . . ?
C42 C44 H44B 109.5 . . ?
C42 C44 H44C 109.5 . . ?
H44A C44 H44B 109.5 . . ?
H44A C44 H44C 109.5 . . ?
H44B C44 H44C 109.5 . . ?
C42 C43 H43A 109.5 . . ?
C42 C43 H43B 109.5 . . ?
C42 C43 H43C 109.5 . . ?
H43A C43 H43B 109.5 . . ?
H43A C43 H43C 109.5 . . ?
H43B C43 H43C 109.5 . . ?
C54 C59 H59 119.4 . . ?
C58 C59 C54 121.2(5) . . ?
C58 C59 H59 119.4 . . ?
Si2 C8 H8 105.4 . . ?
C10 C8 Si2 110.5(3) . . ?
C10 C8 H8 105.4 . . ?
C9 C8 Si2 117.4(3) . . ?
C9 C8 H8 105.4 . . ?
C9 C8 C10 111.7(4) . . ?
C32 C34 H34A 109.5 . . ?
C32 C34 H34B 109.5 . . ?
C32 C34 H34C 109.5 . . ?
H34A C34 H34B 109.5 . . ?
H34A C34 H34C 109.5 . . ?
H34B C34 H34C 109.5 . . ?
C8 C10 H10A 109.5 . . ?
C8 C10 H10B 109.5 . . ?
C8 C10 H10C 109.5 . . ?
H10A C10 H10B 109.5 . . ?
H10A C10 H10C 109.5 . . ?
H10B C10 H10C 109.5 . . ?
C19 C18 H18 119.9 . . ?
C19 C18 C17 120.2(4) . . ?
C17 C18 H18 119.9 . . ?
C15 C16 H16 119.7 . . ?
C15 C16 C17 120.7(5) . . ?
C17 C16 H16 119.7 . . ?
Si6 C63 H63 105.6 . . ?
C65 C63 Si6 114.6(3) . . ?
C65 C63 H63 105.6 . . ?
C64 C63 Si6 112.6(4) . . ?
C64 C63 H63 105.6 . . ?
C64 C63 C65 111.9(5) . . ?
C53 C52 H52 119.6 . . ?
C51 C52 C53 120.9(5) . . ?
C51 C52 H52 119.6 . . ?
C20 C25 H25 120.2 . . ?
C20 C25 C24 119.5(5) . . ?
C24 C25 H25 120.2 . . ?
Si6 C66 H66 105.3 . . ?
C67 C66 Si6 114.8(4) . . ?
C67 C66 H66 105.3 . . ?
C68 C66 Si6 115.8(4) . . ?
C68 C66 H66 105.3 . . ?
C68 C66 C67 109.4(4) . . ?
C18 C17 H17 120.5 . . ?
C16 C17 C18 119.0(5) . . ?
C16 C17 H17 120.5 . . ?
C8 C9 H9A 109.5 . . ?
C8 C9 H9B 109.5 . . ?
C8 C9 H9C 109.5 . . ?
H9A C9 H9B 109.5 . . ?
H9A C9 H9C 109.5 . . ?
H9B C9 H9C 109.5 . . ?
Si6 C60 H60 106.0 . . ?
C61 C60 Si6 113.5(3) . . ?
C61 C60 H60 106.0 . . ?
C62 C60 Si6 114.9(4) . . ?
C62 C60 H60 106.0 . . ?
C62 C60 C61 109.7(4) . . ?
Si4 C35 Si5 128.2(2) . . ?
C36 C35 Si4 101.8(3) . . ?
C36 C35 Si5 129.7(3) . . ?
C60 C61 H61A 109.5 . . ?
C60 C61 H61B 109.5 . . ?
C60 C61 H61C 109.5 . . ?
H61A C61 H61B 109.5 . . ?
H61A C61 H61C 109.5 . . ?
H61B C61 H61C 109.5 . . ?
C55 C56 H56 119.6 . . ?
C57 C56 C55 120.7(5) . . ?
C57 C56 H56 119.6 . . ?
Si2 C11 H11 106.4 . . ?
C13 C11 Si2 114.4(3) . . ?
C13 C11 H11 106.4 . . ?
C13 C11 C12 108.3(4) . . ?
C12 C11 Si2 114.3(3) . . ?
C12 C11 H11 106.4 . . ?
H6A C6 H6B 109.5 . . ?
H6A C6 H6C 109.5 . . ?
H6B C6 H6C 109.5 . . ?
C5 C6 H6A 109.5 . . ?
C5 C6 H6B 109.5 . . ?
C5 C6 H6C 109.5 . . ?
C39 C41 H41A 109.5 . . ?
C39 C41 H41B 109.5 . . ?
C39 C41 H41C 109.5 . . ?
H41A C41 H41B 109.5 . . ?
H41A C41 H41C 109.5 . . ?
H41B C41 H41C 109.5 . . ?
C48 C36 C37 115.9(3) . . ?
C35 C36 C37 118.6(4) . . ?
C35 C36 C48 125.3(4) . . ?
Si2 C5 H5 105.7 . . ?
C6 C5 Si2 112.4(3) . . ?
C6 C5 H5 105.7 . . ?
C7 C5 Si2 115.5(3) . . ?
C7 C5 C6 111.0(4) . . ?
C7 C5 H5 105.7 . . ?
C11 C13 H13A 109.5 . . ?
C11 C13 H13B 109.5 . . ?
C11 C13 H13C 109.5 . . ?
H13A C13 H13B 109.5 . . ?
H13A C13 H13C 109.5 . . ?
H13B C13 H13C 109.5 . . ?
C49 C50 H50 119.9 . . ?
C51 C50 C49 120.2(5) . . ?
C51 C50 H50 119.9 . . ?
C59 C58 H58 120.1 . . ?
C59 C58 C57 119.7(5) . . ?
C57 C58 H58 120.1 . . ?
C56 C57 C58 119.6(5) . . ?
C56 C57 H57 120.2 . . ?
C58 C57 H57 120.2 . . ?
Si3 C29 H29 105.8 . . ?
C31 C29 Si3 117.1(4) . . ?
C31 C29 H29 105.8 . . ?
C31 C29 C30 110.9(5) . . ?
C30 C29 Si3 110.7(4) . . ?
C30 C29 H29 105.8 . . ?
C60 C62 H62A 109.5 . . ?
C60 C62 H62B 109.5 . . ?
C60 C62 H62C 109.5 . . ?
H62A C62 H62B 109.5 . . ?
H62A C62 H62C 109.5 . . ?
H62B C62 H62C 109.5 . . ?
C52 C51 C50 119.3(5) . . ?
C52 C51 H51 120.3 . . ?
C50 C51 H51 120.3 . . ?
Si3 C26 H26 105.3 . . ?
C27 C26 Si3 111.1(3) . . ?
C27 C26 H26 105.3 . . ?
C28 C26 Si3 117.4(5) . . ?
C28 C26 H26 105.3 . . ?
C28 C26 C27 111.3(5) . . ?
C20 C21 H21 120.1 . . ?
C22 C21 C20 119.7(6) . . ?
C22 C21 H21 120.1 . . ?
C39 C40 H40A 109.5 . . ?
C39 C40 H40B 109.5 . . ?
C39 C40 H40C 109.5 . . ?
H40A C40 H40B 109.5 . . ?
H40A C40 H40C 109.5 . . ?
H40B C40 H40C 109.5 . . ?
C5 C7 H7A 109.5 . . ?
C5 C7 H7B 109.5 . . ?
C5 C7 H7C 109.5 . . ?
H7A C7 H7B 109.5 . . ?
H7A C7 H7C 109.5 . . ?
H7B C7 H7C 109.5 . . ?
C11 C12 H12A 109.5 . . ?
C11 C12 H12B 109.5 . . ?
C11 C12 H12C 109.5 . . ?
H12A C12 H12B 109.5 . . ?
H12A C12 H12C 109.5 . . ?
H12B C12 H12C 109.5 . . ?
C25 C24 H24 119.6 . . ?
C23 C24 C25 120.8(6) . . ?
C23 C24 H24 119.6 . . ?
C66 C67 H67A 109.5 . . ?
C66 C67 H67B 109.5 . . ?
C66 C67 H67C 109.5 . . ?
H67A C67 H67B 109.5 . . ?
H67A C67 H67C 109.5 . . ?
H67B C67 H67C 109.5 . . ?
C45 C47 H47A 109.5 . . ?
C45 C47 H47B 109.5 . . ?
C45 C47 H47C 109.5 . . ?
H47A C47 H47B 109.5 . . ?
H47A C47 H47C 109.5 . . ?
H47B C47 H47C 109.5 . . ?
C29 C31 H31A 109.5 . . ?
C29 C31 H31B 109.5 . . ?
C29 C31 H31C 109.5 . . ?
H31A C31 H31B 109.5 . . ?
H31A C31 H31C 109.5 . . ?
H31B C31 H31C 109.5 . . ?
C45 C46 H46A 109.5 . . ?
C45 C46 H46B 109.5 . . ?
C45 C46 H46C 109.5 . . ?
H46A C46 H46B 109.5 . . ?
H46A C46 H46C 109.5 . . ?
H46B C46 H46C 109.5 . . ?
C21 C22 H22 119.6 . . ?
C23 C22 C21 120.8(6) . . ?
C23 C22 H22 119.6 . . ?
C29 C30 H30A 109.5 . . ?
C29 C30 H30B 109.5 . . ?
C29 C30 H30C 109.5 . . ?
H30A C30 H30B 109.5 . . ?
H30A C30 H30C 109.5 . . ?
H30B C30 H30C 109.5 . . ?
C26 C27 H27A 109.5 . . ?
C26 C27 H27B 109.5 . . ?
C26 C27 H27C 109.5 . . ?
H27A C27 H27B 109.5 . . ?
H27A C27 H27C 109.5 . . ?
H27B C27 H27C 109.5 . . ?
C26 C28 H28A 109.5 . . ?
C26 C28 H28B 109.5 . . ?
C26 C28 H28C 109.5 . . ?
H28A C28 H28B 109.5 . . ?
H28A C28 H28C 109.5 . . ?
H28B C28 H28C 109.5 . . ?
C24 C23 C22 119.8(5) . . ?
C24 C23 H23 120.1 . . ?
C22 C23 H23 120.1 . . ?
C63 C65 H65A 109.5 . . ?
C63 C65 H65B 109.5 . . ?
C63 C65 H65C 109.5 . . ?
H65A C65 H65B 109.5 . . ?
H65A C65 H65C 109.5 . . ?
H65B C65 H65C 109.5 . . ?
C66 C68 H68A 109.5 . . ?
C66 C68 H68B 109.5 . . ?
C66 C68 H68C 109.5 . . ?
H68A C68 H68B 109.5 . . ?
H68A C68 H68C 109.5 . . ?
H68B C68 H68C 109.5 . . ?
C32 C33 H33A 109.5 . . ?
C32 C33 H33B 109.5 . . ?
C32 C33 H33C 109.5 . . ?
H33A C33 H33B 109.5 . . ?
H33A C33 H33C 109.5 . . ?
H33B C33 H33C 109.5 . . ?
C63 C64 H64A 109.5 . . ?
C63 C64 H64B 109.5 . . ?
C63 C64 H64C 109.5 . . ?
H64A C64 H64B 109.5 . . ?
H64A C64 H64C 109.5 . . ?
H64B C64 H64C 109.5 . . ?

loop_
_geom_bond_atom_site_label_1
_geom_bond_atom_site_label_2
_geom_bond_distance
_geom_bond_site_symmetry_2
_geom_bond_publ_flag
Br2 Si1 2.2121(12) . ?
Br1 Si1 2.2077(12) . ?
Br3 Si4 2.2112(12) . ?
Br4 Si4 2.2103(13) . ?
Si4 C38 1.861(4) . ?
Si4 C35 1.858(4) . ?
Si1 C4 1.848(4) . ?
Si1 C1 1.857(4) . ?
Si5 C42 1.883(4) . ?
Si5 C45 1.908(5) . ?
Si5 C39 1.898(5) . ?
Si5 C35 1.900(4) . ?
Si6 C38 1.902(4) . ?
Si6 C63 1.893(5) . ?
Si6 C66 1.880(5) . ?
Si6 C60 1.902(5) . ?
Si2 C1 1.902(4) . ?
Si2 C8 1.894(5) . ?
Si2 C11 1.908(4) . ?
Si2 C5 1.895(4) . ?
Si3 C4 1.909(4) . ?
Si3 C32 1.898(5) . ?
Si3 C29 1.879(5) . ?
Si3 C26 1.904(5) . ?
C2 C1 1.351(6) . ?
C2 C3 1.537(6) . ?
C2 C14 1.487(6) . ?
C4 C3 1.350(6) . ?
C37 C54 1.495(6) . ?
C37 C38 1.357(6) . ?
C37 C36 1.518(6) . ?
C48 C49 1.392(7) . ?
C48 C53 1.393(6) . ?
C48 C36 1.492(6) . ?
C54 C55 1.381(6) . ?
C54 C59 1.391(6) . ?
C3 C20 1.500(6) . ?
C42 H42 1.0000 . ?
C42 C44 1.524(6) . ?
C42 C43 1.541(6) . ?
C14 C15 1.402(6) . ?
C14 C19 1.389(6) . ?
C49 H49 0.9500 . ?
C49 C50 1.385(6) . ?
C55 H55 0.9500 . ?
C55 C56 1.382(6) . ?
C53 H53 0.9500 . ?
C53 C52 1.380(7) . ?
C15 H15 0.9500 . ?
C15 C16 1.372(7) . ?
C45 H45 1.0000 . ?
C45 C47 1.536(7) . ?
C45 C46 1.526(6) . ?
C39 H39 1.0000 . ?
C39 C41 1.526(6) . ?
C39 C40 1.523(7) . ?
C20 C25 1.380(7) . ?
C20 C21 1.387(7) . ?
C32 H32 1.0000 . ?
C32 C34 1.542(7) . ?
C32 C33 1.529(7) . ?
C19 H19 0.9500 . ?
C19 C18 1.381(7) . ?
C44 H44A 0.9800 . ?
C44 H44B 0.9800 . ?
C44 H44C 0.9800 . ?
C43 H43A 0.9800 . ?
C43 H43B 0.9800 . ?
C43 H43C 0.9800 . ?
C59 H59 0.9500 . ?
C59 C58 1.375(6) . ?
C8 H8 1.0000 . ?
C8 C10 1.522(7) . ?
C8 C9 1.521(6) . ?
C34 H34A 0.9800 . ?
C34 H34B 0.9800 . ?
C34 H34C 0.9800 . ?
C10 H10A 0.9800 . ?
C10 H10B 0.9800 . ?
C10 H10C 0.9800 . ?
C18 H18 0.9500 . ?
C18 C17 1.393(8) . ?
C16 H16 0.9500 . ?
C16 C17 1.386(7) . ?
C63 H63 1.0000 . ?
C63 C65 1.528(6) . ?
C63 C64 1.513(8) . ?
C52 H52 0.9500 . ?
C52 C51 1.376(8) . ?
C25 H25 0.9500 . ?
C25 C24 1.399(7) . ?
C66 H66 1.0000 . ?
C66 C67 1.527(7) . ?
C66 C68 1.524(7) . ?
C17 H17 0.9500 . ?
C9 H9A 0.9800 . ?
C9 H9B 0.9800 . ?
C9 H9C 0.9800 . ?
C60 H60 1.0000 . ?
C60 C61 1.527(7) . ?
C60 C62 1.527(6) . ?
C35 C36 1.355(6) . ?
C61 H61A 0.9800 . ?
C61 H61B 0.9800 . ?
C61 H61C 0.9800 . ?
C56 H56 0.9500 . ?
C56 C57 1.376(8) . ?
C11 H11 1.0000 . ?
C11 C13 1.532(7) . ?
C11 C12 1.550(6) . ?
C6 H6A 0.9800 . ?
C6 H6B 0.9800 . ?
C6 H6C 0.9800 . ?
C6 C5 1.531(6) . ?
C41 H41A 0.9800 . ?
C41 H41B 0.9800 . ?
C41 H41C 0.9800 . ?
C5 H5 1.0000 . ?
C5 C7 1.530(7) . ?
C13 H13A 0.9800 . ?
C13 H13B 0.9800 . ?
C13 H13C 0.9800 . ?
C50 H50 0.9500 . ?
C50 C51 1.383(7) . ?
C58 H58 0.9500 . ?
C58 C57 1.379(7) . ?
C57 H57 0.9500 . ?
C29 H29 1.0000 . ?
C29 C31 1.500(8) . ?
C29 C30 1.545(7) . ?
C62 H62A 0.9800 . ?
C62 H62B 0.9800 . ?
C62 H62C 0.9800 . ?
C51 H51 0.9500 . ?
C26 H26 1.0000 . ?
C26 C27 1.528(8) . ?
C26 C28 1.500(8) . ?
C21 H21 0.9500 . ?
C21 C22 1.383(7) . ?
C40 H40A 0.9800 . ?
C40 H40B 0.9800 . ?
C40 H40C 0.9800 . ?
C7 H7A 0.9800 . ?
C7 H7B 0.9800 . ?
C7 H7C 0.9800 . ?
C12 H12A 0.9800 . ?
C12 H12B 0.9800 . ?
C12 H12C 0.9800 . ?
C24 H24 0.9500 . ?
C24 C23 1.349(9) . ?
C67 H67A 0.9800 . ?
C67 H67B 0.9800 . ?
C67 H67C 0.9800 . ?
C47 H47A 0.9800 . ?
C47 H47B 0.9800 . ?
C47 H47C 0.9800 . ?
C31 H31A 0.9800 . ?
C31 H31B 0.9800 . ?
C31 H31C 0.9800 . ?
C46 H46A 0.9800 . ?
C46 H46B 0.9800 . ?
C46 H46C 0.9800 . ?
C22 H22 0.9500 . ?
C22 C23 1.368(9) . ?
C30 H30A 0.9800 . ?
C30 H30B 0.9800 . ?
C30 H30C 0.9800 . ?
C27 H27A 0.9800 . ?
C27 H27B 0.9800 . ?
C27 H27C 0.9800 . ?
C28 H28A 0.9800 . ?
C28 H28B 0.9800 . ?
C28 H28C 0.9800 . ?
C23 H23 0.9500 . ?
C65 H65A 0.9800 . ?
C65 H65B 0.9800 . ?
C65 H65C 0.9800 . ?
C68 H68A 0.9800 . ?
C68 H68B 0.9800 . ?
C68 H68C 0.9800 . ?
C33 H33A 0.9800 . ?
C33 H33B 0.9800 . ?
C33 H33C 0.9800 . ?
C64 H64A 0.9800 . ?
C64 H64B 0.9800 . ?
C64 H64C 0.9800 . ?

loop_
_geom_torsion_atom_site_label_1
_geom_torsion_atom_site_label_2
_geom_torsion_atom_site_label_3
_geom_torsion_atom_site_label_4
_geom_torsion
_geom_torsion_site_symmetry_1
_geom_torsion_site_symmetry_2
_geom_torsion_site_symmetry_3
_geom_torsion_site_symmetry_4
_geom_torsion_publ_flag
Br2 Si1 C4 Si3 -52.1(3) . . . . ?
Br2 Si1 C4 C3 120.0(3) . . . . ?
Br2 Si1 C1 Si2 63.5(3) . . . . ?
Br2 Si1 C1 C2 -122.2(3) . . . . ?
Br1 Si1 C4 Si3 70.1(3) . . . . ?
Br1 Si1 C4 C3 -117.9(3) . . . . ?
Br1 Si1 C1 Si2 -58.4(3) . . . . ?
Br1 Si1 C1 C2 115.8(3) . . . . ?
Br3 Si4 C38 Si6 -68.6(3) . . . . ?
Br3 Si4 C38 C37 113.9(3) . . . . ?
Br3 Si4 C35 Si5 58.2(3) . . . . ?
Br3 Si4 C35 C36 -115.5(3) . . . . ?
Br4 Si4 C38 Si6 54.4(3) . . . . ?
Br4 Si4 C38 C37 -123.1(3) . . . . ?
Br4 Si4 C35 Si5 -63.3(3) . . . . ?
Br4 Si4 C35 C36 123.0(3) . . . . ?
Si4 C35 C36 C37 -5.3(4) . . . . ?
Si4 C35 C36 C48 170.0(4) . . . . ?
Si1 C4 C3 C2 2.5(4) . . . . ?
Si1 C4 C3 C20 -173.6(4) . . . . ?
Si5 C35 C36 C37 -178.8(3) . . . . ?
Si5 C35 C36 C48 -3.6(6) . . . . ?
Si3 C4 C3 C2 174.4(3) . . . . ?
Si3 C4 C3 C20 -1.6(7) . . . . ?
C2 C3 C20 C25 -67.2(5) . . . . ?
C2 C3 C20 C21 112.1(5) . . . . ?
C2 C14 C15 C16 -179.3(4) . . . . ?
C2 C14 C19 C18 178.9(4) . . . . ?
C4 Si1 C1 Si2 -177.4(3) . . . . ?
C4 Si1 C1 C2 -3.1(3) . . . . ?
C4 Si3 C32 C34 -87.0(4) . . . . ?
C4 Si3 C32 C33 145.9(4) . . . . ?
C4 Si3 C29 C31 47.8(5) . . . . ?
C4 Si3 C29 C30 176.2(3) . . . . ?
C4 C3 C20 C25 108.9(5) . . . . ?
C4 C3 C20 C21 -71.7(6) . . . . ?
C1 Si1 C4 Si3 -171.7(3) . . . . ?
C1 Si1 C4 C3 0.3(3) . . . . ?
C1 Si2 C8 C10 -43.6(4) . . . . ?
C1 Si2 C8 C9 86.0(4) . . . . ?
C1 Si2 C5 C6 174.2(4) . . . . ?
C1 Si2 C5 C7 45.3(4) . . . . ?
C1 C2 C3 C4 -5.7(6) . . . . ?
C1 C2 C3 C20 170.8(4) . . . . ?
C1 C2 C14 C15 109.5(5) . . . . ?
C1 C2 C14 C19 -72.0(6) . . . . ?
C37 C54 C55 C56 -174.5(4) . . . . ?
C37 C54 C59 C58 174.6(4) . . . . ?
C48 C49 C50 C51 1.0(7) . . . . ?
C48 C53 C52 C51 -0.7(7) . . . . ?
C54 C37 C38 Si4 175.3(3) . . . . ?
C54 C37 C38 Si6 -2.4(6) . . . . ?
C54 C37 C36 C48 12.6(5) . . . . ?
C54 C37 C36 C35 -171.7(4) . . . . ?
C54 C55 C56 C57 -0.7(7) . . . . ?
C54 C59 C58 C57 0.5(7) . . . . ?
C3 C2 C1 Si1 5.0(4) . . . . ?
C3 C2 C1 Si2 179.2(3) . . . . ?
C3 C2 C14 C15 -67.6(5) . . . . ?
C3 C2 C14 C19 110.9(4) . . . . ?
C3 C20 C25 C24 -179.0(4) . . . . ?
C3 C20 C21 C22 179.7(4) . . . . ?
C42 Si5 C39 C41 162.3(3) . . . . ?
C42 Si5 C39 C40 31.8(4) . . . . ?
C42 Si5 C35 Si4 126.7(3) . . . . ?
C42 Si5 C35 C36 -61.3(4) . . . . ?
C14 C2 C1 Si1 -172.1(4) . . . . ?
C14 C2 C1 Si2 2.1(7) . . . . ?
C14 C2 C3 C4 171.8(4) . . . . ?
C14 C2 C3 C20 -11.8(5) . . . . ?
C14 C15 C16 C17 -0.6(7) . . . . ?
C14 C19 C18 C17 1.5(7) . . . . ?
C49 C48 C53 C52 2.2(6) . . . . ?
C49 C48 C36 C37 67.9(5) . . . . ?
C49 C48 C36 C35 -107.4(5) . . . . ?
C49 C50 C51 C52 0.6(7) . . . . ?
C55 C54 C59 C58 -3.1(7) . . . . ?
C55 C56 C57 C58 -2.0(7) . . . . ?
C53 C48 C49 C50 -2.3(6) . . . . ?
C53 C48 C36 C37 -110.8(4) . . . . ?
C53 C48 C36 C35 73.8(6) . . . . ?
C53 C52 C51 C50 -0.7(8) . . . . ?
C15 C14 C19 C18 -2.6(6) . . . . ?
C15 C16 C17 C18 -0.6(7) . . . . ?
C45 Si5 C42 C44 73.3(4) . . . . ?
C45 Si5 C42 C43 -56.2(4) . . . . ?
C45 Si5 C39 C41 -75.5(4) . . . . ?
C45 Si5 C39 C40 154.0(3) . . . . ?
C45 Si5 C35 Si4 4.3(3) . . . . ?
C45 Si5 C35 C36 176.2(4) . . . . ?
C38 Si4 C35 Si5 178.0(3) . . . . ?
C38 Si4 C35 C36 4.3(3) . . . . ?
C38 Si6 C63 C65 -164.6(4) . . . . ?
C38 Si6 C63 C64 66.0(4) . . . . ?
C38 Si6 C66 C67 69.2(4) . . . . ?
C38 Si6 C66 C68 -161.8(4) . . . . ?
C38 C37 C54 C55 73.6(6) . . . . ?
C38 C37 C54 C59 -104.0(5) . . . . ?
C38 C37 C36 C48 -171.4(4) . . . . ?
C38 C37 C36 C35 4.3(6) . . . . ?
C39 Si5 C42 C44 -168.0(3) . . . . ?
C39 Si5 C42 C43 62.6(4) . . . . ?
C39 Si5 C35 Si4 -113.3(3) . . . . ?
C39 Si5 C35 C36 58.6(4) . . . . ?
C20 C25 C24 C23 -0.4(8) . . . . ?
C20 C21 C22 C23 -1.1(8) . . . . ?
C32 Si3 C29 C31 -72.4(5) . . . . ?
C32 Si3 C29 C30 56.0(4) . . . . ?
C19 C14 C15 C16 2.2(6) . . . . ?
C19 C18 C17 C16 0.2(8) . . . . ?
C59 C54 C55 C56 3.2(6) . . . . ?
C59 C58 C57 C56 2.1(7) . . . . ?
C8 Si2 C5 C6 -63.8(4) . . . . ?
C8 Si2 C5 C7 167.4(3) . . . . ?
C63 Si6 C66 C67 -173.1(3) . . . . ?
C63 Si6 C66 C68 -44.1(5) . . . . ?
C25 C20 C21 C22 -1.0(7) . . . . ?
C25 C24 C23 C22 -1.6(9) . . . . ?
C66 Si6 C63 C65 76.4(5) . . . . ?
C66 Si6 C63 C64 -53.0(4) . . . . ?
C60 Si6 C63 C65 -48.6(5) . . . . ?
C60 Si6 C63 C64 -178.0(4) . . . . ?
C60 Si6 C66 C67 -50.3(4) . . . . ?
C60 Si6 C66 C68 78.7(5) . . . . ?
C35 Si4 C38 Si6 175.3(3) . . . . ?
C35 Si4 C38 C37 -2.2(3) . . . . ?
C35 Si5 C42 C44 -46.0(4) . . . . ?
C35 Si5 C42 C43 -175.5(3) . . . . ?
C35 Si5 C39 C41 42.2(4) . . . . ?
C35 Si5 C39 C40 -88.2(4) . . . . ?
C11 Si2 C8 C10 74.3(4) . . . . ?
C11 Si2 C8 C9 -156.0(3) . . . . ?
C11 Si2 C5 C6 54.6(4) . . . . ?
C11 Si2 C5 C7 -74.2(4) . . . . ?
C36 C37 C54 C55 -110.6(4) . . . . ?
C36 C37 C54 C59 71.8(5) . . . . ?
C36 C37 C38 Si4 -0.4(4) . . . . ?
C36 C37 C38 Si6 -178.1(3) . . . . ?
C36 C48 C49 C50 178.9(4) . . . . ?
C36 C48 C53 C52 -179.1(4) . . . . ?
C5 Si2 C8 C10 -164.0(3) . . . . ?
C5 Si2 C8 C9 -34.4(4) . . . . ?
C29 Si3 C32 C34 36.2(4) . . . . ?
C29 Si3 C32 C33 -91.0(4) . . . . ?
C26 Si3 C32 C34 155.4(4) . . . . ?
C26 Si3 C32 C33 28.2(5) . . . . ?
C26 Si3 C29 C31 169.6(4) . . . . ?
C26 Si3 C29 C30 -61.9(4) . . . . ?
C21 C20 C25 C24 1.7(7) . . . . ?
C21 C22 C23 C24 2.4(8) . . . . ?
